data_7158150
loop_
_publ_author_name
'Xie, Jianwei'
'Suleman, Muhammad'
'Wang, Zaibin'
'Mao, Xinfei'
'Mao, Beibei'
'Fan, Jiale'
'Lu, Ping'
'Wang, Yanguang'

_publ_section_title
;
 Syntheses of
 4-allyl-/4-allenyl-4-(arylthio)-1,4-dihydroisoquinolin-3-ones <i>via</i>
 the photochemical Doyle-Kirmse reaction.
;
_journal_issue 28
_journal_name_full 'Organic &amp; biomolecular chemistry'
_journal_page_first 6341
_journal_page_last 6345
_journal_paper_doi 10.1039/d1ob00859e
_journal_volume 19
_journal_year 2021
_chemical_formula_moiety 'C25 H23 N O3 S2'
_chemical_formula_sum 'C25 H23 N O3 S2'
_chemical_formula_weight 449.56
_space_group_crystal_system triclinic
_space_group_IT_number 2
_space_group_name_Hall '-P 1'
_space_group_name_H-M_alt 'P -1'
_atom_sites_solution_hydrogens geom
_atom_sites_solution_primary dual
_audit_creation_date 2020-04-26
_audit_creation_method
;
Olex2 1.2
(compiled 2018.05.29 svn.r3508 for OlexSys, GUI svn.r5506)
;
_audit_update_record
;
2020-07-15 deposited with the CCDC.	2021-06-29 downloaded from the CCDC.
;
_cell_angle_alpha 106.407(11)
_cell_angle_beta 94.581(11)
_cell_angle_gamma 91.510(13)
_cell_formula_units_Z 2
_cell_length_a 9.009(2)
_cell_length_b 9.253(3)
_cell_length_c 13.987(4)
_cell_measurement_reflns_used 9892
_cell_measurement_temperature 170(2)
_cell_measurement_theta_max 27.12
_cell_measurement_theta_min 2.30
_cell_volume 1113.4(5)
_computing_cell_refinement 'SAINT V8.38A (?, 2016)'
_computing_data_reduction 'SAINT V8.38A (?, 2016)'
_computing_molecular_graphics 'Olex2 (Dolomanov et al., 2009)'
_computing_publication_material 'Olex2 (Dolomanov et al., 2009)'
_computing_structure_refinement 'ShelXL (Sheldrick, 2015)'
_computing_structure_solution 'ShelXT (Sheldrick, 2015)'
_diffrn_ambient_temperature 170.0
_diffrn_measured_fraction_theta_full 1.000
_diffrn_measured_fraction_theta_max 0.999
_diffrn_measurement_device_type 'Bruker APEX-II CCD'
_diffrn_measurement_method '\f and \w scans'
_diffrn_radiation_type MoK\a
_diffrn_radiation_wavelength 0.71073
_diffrn_reflns_av_R_equivalents 0.0232
_diffrn_reflns_av_unetI/netI 0.0263
_diffrn_reflns_Laue_measured_fraction_full 1.000
_diffrn_reflns_Laue_measured_fraction_max 0.999
_diffrn_reflns_limit_h_max 11
_diffrn_reflns_limit_h_min -11
_diffrn_reflns_limit_k_max 11
_diffrn_reflns_limit_k_min -11
_diffrn_reflns_limit_l_max 17
_diffrn_reflns_limit_l_min -15
_diffrn_reflns_number 18102
_diffrn_reflns_point_group_measured_fraction_full 1.000
_diffrn_reflns_point_group_measured_fraction_max 0.999
_diffrn_reflns_theta_full 25.242
_diffrn_reflns_theta_max 27.093
_diffrn_reflns_theta_min 2.271
_diffrn_standards_number 0
_exptl_absorpt_coefficient_mu 0.266
_exptl_absorpt_correction_T_max 0.7455
_exptl_absorpt_correction_T_min 0.6968
_exptl_absorpt_correction_type multi-scan
_exptl_absorpt_process_details
;
SADABS-2016/2 (Bruker,2016/2) was used for absorption correction.
wR2(int) was 0.1085 before and 0.0370 after correction.
The Ratio of minimum to maximum transmission is 0.9347.
The \l/2 correction factor is Not present.
;
_exptl_crystal_colour colourless
_exptl_crystal_colour_primary colourless
_exptl_crystal_density_diffrn 1.341
_exptl_crystal_description block
_exptl_crystal_F_000 472
_exptl_crystal_size_max 0.39
_exptl_crystal_size_mid 0.26
_exptl_crystal_size_min 0.2
_refine_diff_density_max 0.313
_refine_diff_density_min -0.398
_refine_diff_density_rms 0.059
_refine_ls_extinction_method none
_refine_ls_goodness_of_fit_ref 1.058
_refine_ls_hydrogen_treatment constr
_refine_ls_matrix_type full
_refine_ls_number_parameters 281
_refine_ls_number_reflns 4900
_refine_ls_number_restraints 0
_refine_ls_restrained_S_all 1.058
_refine_ls_R_factor_all 0.0324
_refine_ls_R_factor_gt 0.0310
_refine_ls_shift/su_max 0.000
_refine_ls_shift/su_mean 0.000
_refine_ls_structure_factor_coef Fsqd
_refine_ls_weighting_details 'w=1/[\s^2^(Fo^2^)+(0.0388P)^2^+0.4422P] where P=(Fo^2^+2Fc^2^)/3'
_refine_ls_weighting_scheme calc
_refine_ls_wR_factor_gt 0.0816
_refine_ls_wR_factor_ref 0.0827
_reflns_Friedel_coverage 0.000
_reflns_number_gt 4663
_reflns_number_total 4900
_reflns_threshold_expression 'I > 2\s(I)'
_cod_data_source_file d1ob00859e2.cif
_cod_data_source_block 200426_xjw426157_1_0m
_cod_depositor_comments 'Adding full bibliography for 7158150.cif.'
_cod_original_cell_volume 1113.5(5)
_cod_database_code 7158150
_shelx_shelxl_version_number 2016/6
_shelx_space_group_comment
;
The symmetry employed for this shelxl refinement is uniquely defined
by the following loop, which should always be used as a source of
symmetry information in preference to the above space-group names.
They are only intended as comments.
;
_shelx_estimated_absorpt_t_max 0.949
_shelx_estimated_absorpt_t_min 0.903
_olex2_refinement_description
;
1. Fixed Uiso
 At 1.2 times of:
  All C(H) groups, All C(H,H) groups
 At 1.5 times of:
  All C(H,H,H) groups
2.a Secondary CH2 refined with riding coordinates:
 C7(H7A,H7B), C23(H23A,H23B)
2.b Aromatic/amide H refined with riding coordinates:
 C1(H1), C2(H2), C3(H3), C4(H4), C11(H11), C12(H12), C14(H14), C15(H15),
 C18(H18), C19(H19), C20(H20), C21(H21), C22(H22), C24(H24)
2.c X=CH2 refined with riding coordinates:
 C25(H25A,H25B)
2.d Idealised Me refined as rotating group:
 C16(H16A,H16B,H16C)
;
_olex2_submission_special_instructions 'No special instructions were received'

loop_
_space_group_symop_operation_xyz
'x, y, z'
'-x, -y, -z'

loop_
_atom_site_label
_atom_site_type_symbol
_atom_site_fract_x
_atom_site_fract_y
_atom_site_fract_z
_atom_site_U_iso_or_equiv
_atom_site_adp_type
_atom_site_occupancy
_atom_site_site_symmetry_order
_atom_site_calc_flag
_atom_site_refinement_flags_posn
_atom_site_refinement_flags_adp
_atom_site_refinement_flags_occupancy
_atom_site_disorder_assembly
_atom_site_disorder_group
S1 S 0.71617(3) 0.73264(3) 0.29511(2) 0.02544(9) Uani 1 1 d . . . . .
S2 S 0.49900(3) 0.26962(3) 0.32945(2) 0.02144(8) Uani 1 1 d . . . . .
O1 O 0.72090(13) 0.85863(10) 0.38310(8) 0.0386(3) Uani 1 1 d . . . . .
O2 O 0.83311(11) 0.71990(12) 0.23038(8) 0.0369(2) Uani 1 1 d . . . . .
O3 O 0.70504(10) 0.41974(10) 0.18090(6) 0.02573(19) Uani 1 1 d . . . . .
N1 N 0.71303(11) 0.57983(11) 0.33858(7) 0.0204(2) Uani 1 1 d . . . . .
C1 C 0.83752(13) 0.52086(14) 0.58066(9) 0.0227(2) Uani 1 1 d . . . . .
H1 H 0.837078 0.621339 0.622757 0.027 Uiso 1 1 calc R . . . .
C2 C 0.90414(14) 0.41060(15) 0.61669(9) 0.0256(3) Uani 1 1 d . . . . .
H2 H 0.949380 0.435548 0.683390 0.031 Uiso 1 1 calc R . . . .
C3 C 0.90443(14) 0.26406(15) 0.55506(10) 0.0265(3) Uani 1 1 d . . . . .
H3 H 0.949112 0.188506 0.579992 0.032 Uiso 1 1 calc R . . . .
C4 C 0.83975(13) 0.22685(13) 0.45695(9) 0.0227(2) Uani 1 1 d . . . . .
H4 H 0.840450 0.126179 0.415188 0.027 Uiso 1 1 calc R . . . .
C5 C 0.77372(12) 0.33740(12) 0.41972(8) 0.0176(2) Uani 1 1 d . . . . .
C6 C 0.77131(13) 0.48410(13) 0.48274(8) 0.0190(2) Uani 1 1 d . . . . .
C7 C 0.69239(15) 0.60158(13) 0.44559(9) 0.0239(2) Uani 1 1 d . . . . .
H7A H 0.584710 0.594219 0.454213 0.029 Uiso 1 1 calc R . . . .
H7B H 0.732523 0.703319 0.485300 0.029 Uiso 1 1 calc R . . . .
C8 C 0.70686(12) 0.43705(13) 0.27050(8) 0.0185(2) Uani 1 1 d . . . . .
C9 C 0.70018(12) 0.30216(12) 0.31366(8) 0.0172(2) Uani 1 1 d . . . . .
C10 C 0.54294(13) 0.72367(13) 0.22585(9) 0.0217(2) Uani 1 1 d . . . . .
C11 C 0.53490(14) 0.67610(13) 0.12199(9) 0.0233(2) Uani 1 1 d . . . . .
H11 H 0.621908 0.647539 0.088573 0.028 Uiso 1 1 calc R . . . .
C12 C 0.39782(14) 0.67085(13) 0.06765(9) 0.0252(3) Uani 1 1 d . . . . .
H12 H 0.391750 0.640158 -0.003401 0.030 Uiso 1 1 calc R . . . .
C13 C 0.26921(14) 0.71001(13) 0.11600(10) 0.0253(3) Uani 1 1 d . . . . .
C14 C 0.28031(15) 0.75766(14) 0.22061(10) 0.0280(3) Uani 1 1 d . . . . .
H14 H 0.193154 0.784863 0.254147 0.034 Uiso 1 1 calc R . . . .
C15 C 0.41641(15) 0.76590(14) 0.27626(9) 0.0269(3) Uani 1 1 d . . . . .
H15 H 0.423306 0.799634 0.347292 0.032 Uiso 1 1 calc R . . . .
C16 C 0.12032(16) 0.70298(17) 0.05667(12) 0.0366(3) Uani 1 1 d . . . . .
H16A H 0.096849 0.804411 0.053451 0.055 Uiso 1 1 calc GR . . . .
H16B H 0.042800 0.663582 0.089288 0.055 Uiso 1 1 calc GR . . . .
H16C H 0.124683 0.636394 -0.011259 0.055 Uiso 1 1 calc GR . . . .
C17 C 0.40710(12) 0.22807(13) 0.20669(8) 0.0193(2) Uani 1 1 d . . . . .
C18 C 0.40325(13) 0.08156(13) 0.14200(9) 0.0214(2) Uani 1 1 d . . . . .
H18 H 0.455244 0.005379 0.162001 0.026 Uiso 1 1 calc R . . . .
C19 C 0.32347(14) 0.04740(14) 0.04858(9) 0.0252(2) Uani 1 1 d . . . . .
H19 H 0.323187 -0.051507 0.004117 0.030 Uiso 1 1 calc R . . . .
C20 C 0.24401(14) 0.15739(15) 0.01987(10) 0.0284(3) Uani 1 1 d . . . . .
H20 H 0.188327 0.133466 -0.043672 0.034 Uiso 1 1 calc R . . . .
C21 C 0.24642(14) 0.30250(15) 0.08457(10) 0.0292(3) Uani 1 1 d . . . . .
H21 H 0.191452 0.377466 0.065217 0.035 Uiso 1 1 calc R . . . .
C22 C 0.32851(13) 0.33887(14) 0.17730(10) 0.0246(2) Uani 1 1 d . . . . .
H22 H 0.331194 0.438803 0.220596 0.030 Uiso 1 1 calc R . . . .
C23 C 0.75676(13) 0.16314(13) 0.23883(8) 0.0198(2) Uani 1 1 d . . . . .
H23A H 0.739616 0.073813 0.262959 0.024 Uiso 1 1 calc R . . . .
H23B H 0.697263 0.145466 0.173575 0.024 Uiso 1 1 calc R . . . .
C24 C 0.91910(14) 0.17688(14) 0.22323(9) 0.0246(2) Uani 1 1 d . . . . .
H24 H 0.953593 0.263076 0.205693 0.030 Uiso 1 1 calc R . . . .
C25 C 1.01632(15) 0.07701(16) 0.23235(12) 0.0355(3) Uani 1 1 d . . . . .
H25A H 0.985314 -0.010404 0.249815 0.043 Uiso 1 1 calc R . . . .
H25B H 1.117562 0.092261 0.221483 0.043 Uiso 1 1 calc R . . . .

loop_
_atom_site_aniso_label
_atom_site_aniso_U_11
_atom_site_aniso_U_22
_atom_site_aniso_U_33
_atom_site_aniso_U_23
_atom_site_aniso_U_13
_atom_site_aniso_U_12
S1 0.02654(16) 0.02091(15) 0.03065(17) 0.01331(12) -0.00705(12) -0.00376(11)
S2 0.01759(14) 0.02820(16) 0.01700(14) 0.00406(11) 0.00194(10) -0.00069(11)
O1 0.0537(6) 0.0183(4) 0.0396(6) 0.0081(4) -0.0184(5) -0.0046(4)
O2 0.0249(5) 0.0461(6) 0.0492(6) 0.0313(5) -0.0018(4) -0.0059(4)
O3 0.0314(5) 0.0300(4) 0.0172(4) 0.0087(3) 0.0024(3) 0.0048(4)
N1 0.0260(5) 0.0174(4) 0.0185(5) 0.0072(4) -0.0016(4) 0.0016(4)
C1 0.0229(6) 0.0255(6) 0.0177(5) 0.0034(4) 0.0007(4) -0.0008(4)
C2 0.0234(6) 0.0363(7) 0.0177(5) 0.0098(5) -0.0026(4) -0.0016(5)
C3 0.0266(6) 0.0308(6) 0.0262(6) 0.0157(5) -0.0021(5) 0.0027(5)
C4 0.0248(6) 0.0206(5) 0.0235(6) 0.0079(4) 0.0002(5) 0.0012(4)
C5 0.0167(5) 0.0202(5) 0.0161(5) 0.0061(4) 0.0005(4) -0.0007(4)
C6 0.0197(5) 0.0201(5) 0.0170(5) 0.0053(4) 0.0013(4) 0.0005(4)
C7 0.0325(6) 0.0206(5) 0.0172(5) 0.0032(4) 0.0009(5) 0.0061(5)
C8 0.0161(5) 0.0213(5) 0.0185(5) 0.0067(4) 0.0001(4) 0.0017(4)
C9 0.0163(5) 0.0182(5) 0.0164(5) 0.0042(4) 0.0009(4) 0.0003(4)
C10 0.0248(6) 0.0178(5) 0.0243(6) 0.0100(4) -0.0018(5) 0.0013(4)
C11 0.0255(6) 0.0215(5) 0.0248(6) 0.0091(5) 0.0032(5) 0.0039(4)
C12 0.0313(6) 0.0216(6) 0.0220(6) 0.0060(5) -0.0016(5) 0.0037(5)
C13 0.0255(6) 0.0195(5) 0.0320(6) 0.0107(5) -0.0028(5) 0.0011(4)
C14 0.0270(6) 0.0289(6) 0.0323(7) 0.0139(5) 0.0074(5) 0.0077(5)
C15 0.0340(7) 0.0269(6) 0.0223(6) 0.0103(5) 0.0038(5) 0.0065(5)
C16 0.0266(7) 0.0374(7) 0.0460(8) 0.0154(6) -0.0073(6) 0.0007(5)
C17 0.0148(5) 0.0228(5) 0.0195(5) 0.0049(4) 0.0010(4) -0.0015(4)
C18 0.0189(5) 0.0214(5) 0.0235(5) 0.0059(4) 0.0013(4) 0.0003(4)
C19 0.0241(6) 0.0255(6) 0.0230(6) 0.0027(5) 0.0013(5) -0.0030(5)
C20 0.0244(6) 0.0364(7) 0.0241(6) 0.0104(5) -0.0044(5) -0.0043(5)
C21 0.0244(6) 0.0296(6) 0.0359(7) 0.0151(5) -0.0049(5) 0.0014(5)
C22 0.0214(6) 0.0210(6) 0.0300(6) 0.0056(5) 0.0007(5) 0.0003(4)
C23 0.0196(5) 0.0183(5) 0.0189(5) 0.0012(4) 0.0015(4) 0.0006(4)
C24 0.0226(6) 0.0224(6) 0.0261(6) 0.0015(5) 0.0058(5) -0.0007(4)
C25 0.0230(6) 0.0319(7) 0.0500(9) 0.0076(6) 0.0090(6) 0.0036(5)

loop_
_atom_type_symbol
_atom_type_description
_atom_type_scat_dispersion_real
_atom_type_scat_dispersion_imag
_atom_type_scat_source
C C 0.0033 0.0016 'International Tables Vol C Tables 4.2.6.8 and 6.1.1.4'
H H 0.0000 0.0000 'International Tables Vol C Tables 4.2.6.8 and 6.1.1.4'
N N 0.0061 0.0033 'International Tables Vol C Tables 4.2.6.8 and 6.1.1.4'
O O 0.0106 0.0060 'International Tables Vol C Tables 4.2.6.8 and 6.1.1.4'
S S 0.1246 0.1234 'International Tables Vol C Tables 4.2.6.8 and 6.1.1.4'

loop_
_geom_angle_atom_site_label_1
_geom_angle_atom_site_label_2
_geom_angle_atom_site_label_3
_geom_angle
_geom_angle_site_symmetry_1
_geom_angle_site_symmetry_3
_geom_angle_publ_flag
O1 S1 N1 104.51(6) . . ?
O1 S1 C10 108.59(6) . . ?
O2 S1 O1 119.24(7) . . ?
O2 S1 N1 108.57(6) . . ?
O2 S1 C10 109.66(6) . . ?
N1 S1 C10 105.32(5) . . ?
C17 S2 C9 104.91(5) . . ?
C7 N1 S1 118.65(8) . . ?
C8 N1 S1 118.89(8) . . ?
C8 N1 C7 121.71(9) . . ?
C2 C1 H1 120.0 . . ?
C2 C1 C6 120.01(11) . . ?
C6 C1 H1 120.0 . . ?
C1 C2 H2 120.1 . . ?
C3 C2 C1 119.83(11) . . ?
C3 C2 H2 120.1 . . ?
C2 C3 H3 119.8 . . ?
C2 C3 C4 120.47(11) . . ?
C4 C3 H3 119.8 . . ?
C3 C4 H4 119.9 . . ?
C3 C4 C5 120.10(11) . . ?
C5 C4 H4 119.9 . . ?
C4 C5 C9 122.12(10) . . ?
C6 C5 C4 119.14(10) . . ?
C6 C5 C9 118.72(10) . . ?
C1 C6 C5 120.43(10) . . ?
C1 C6 C7 119.93(10) . . ?
C5 C6 C7 119.62(10) . . ?
N1 C7 C6 110.27(9) . . ?
N1 C7 H7A 109.6 . . ?
N1 C7 H7B 109.6 . . ?
C6 C7 H7A 109.6 . . ?
C6 C7 H7B 109.6 . . ?
H7A C7 H7B 108.1 . . ?
O3 C8 N1 121.66(10) . . ?
O3 C8 C9 121.54(10) . . ?
N1 C8 C9 116.80(9) . . ?
C5 C9 S2 103.06(7) . . ?
C5 C9 C8 113.10(9) . . ?
C5 C9 C23 114.96(9) . . ?
C8 C9 S2 105.69(7) . . ?
C8 C9 C23 109.25(9) . . ?
C23 C9 S2 110.21(8) . . ?
C11 C10 S1 119.38(10) . . ?
C11 C10 C15 121.29(11) . . ?
C15 C10 S1 119.33(10) . . ?
C10 C11 H11 120.5 . . ?
C10 C11 C12 119.09(11) . . ?
C12 C11 H11 120.5 . . ?
C11 C12 H12 119.6 . . ?
C11 C12 C13 120.87(12) . . ?
C13 C12 H12 119.6 . . ?
C12 C13 C14 118.92(12) . . ?
C12 C13 C16 120.68(12) . . ?
C14 C13 C16 120.39(12) . . ?
C13 C14 H14 119.4 . . ?
C15 C14 C13 121.13(12) . . ?
C15 C14 H14 119.4 . . ?
C10 C15 H15 120.7 . . ?
C14 C15 C10 118.69(12) . . ?
C14 C15 H15 120.7 . . ?
C13 C16 H16A 109.5 . . ?
C13 C16 H16B 109.5 . . ?
C13 C16 H16C 109.5 . . ?
H16A C16 H16B 109.5 . . ?
H16A C16 H16C 109.5 . . ?
H16B C16 H16C 109.5 . . ?
C18 C17 S2 120.23(9) . . ?
C22 C17 S2 119.97(9) . . ?
C22 C17 C18 119.60(11) . . ?
C17 C18 H18 120.0 . . ?
C19 C18 C17 120.05(11) . . ?
C19 C18 H18 120.0 . . ?
C18 C19 H19 119.9 . . ?
C18 C19 C20 120.26(11) . . ?
C20 C19 H19 119.9 . . ?
C19 C20 H20 120.2 . . ?
C21 C20 C19 119.69(12) . . ?
C21 C20 H20 120.2 . . ?
C20 C21 H21 119.7 . . ?
C22 C21 C20 120.57(12) . . ?
C22 C21 H21 119.7 . . ?
C17 C22 H22 120.1 . . ?
C21 C22 C17 119.80(11) . . ?
C21 C22 H22 120.1 . . ?
C9 C23 H23A 108.7 . . ?
C9 C23 H23B 108.7 . . ?
H23A C23 H23B 107.6 . . ?
C24 C23 C9 114.17(9) . . ?
C24 C23 H23A 108.7 . . ?
C24 C23 H23B 108.7 . . ?
C23 C24 H24 118.0 . . ?
C25 C24 C23 124.06(12) . . ?
C25 C24 H24 118.0 . . ?
C24 C25 H25A 120.0 . . ?
C24 C25 H25B 120.0 . . ?
H25A C25 H25B 120.0 . . ?

loop_
_geom_bond_atom_site_label_1
_geom_bond_atom_site_label_2
_geom_bond_distance
_geom_bond_site_symmetry_2
_geom_bond_publ_flag
S1 O1 1.4332(11) . ?
S1 O2 1.4291(11) . ?
S1 N1 1.6900(10) . ?
S1 C10 1.7570(13) . ?
S2 C9 1.8701(12) . ?
S2 C17 1.7791(12) . ?
O3 C8 1.2166(14) . ?
N1 C7 1.4805(15) . ?
N1 C8 1.3901(15) . ?
C1 H1 0.9500 . ?
C1 C2 1.3891(18) . ?
C1 C6 1.3938(16) . ?
C2 H2 0.9500 . ?
C2 C3 1.3864(19) . ?
C3 H3 0.9500 . ?
C3 C4 1.3915(17) . ?
C4 H4 0.9500 . ?
C4 C5 1.3981(16) . ?
C5 C6 1.3960(16) . ?
C5 C9 1.5181(15) . ?
C6 C7 1.5027(16) . ?
C7 H7A 0.9900 . ?
C7 H7B 0.9900 . ?
C8 C9 1.5340(15) . ?
C9 C23 1.5392(15) . ?
C10 C11 1.3891(17) . ?
C10 C15 1.3947(18) . ?
C11 H11 0.9500 . ?
C11 C12 1.3897(18) . ?
C12 H12 0.9500 . ?
C12 C13 1.3928(18) . ?
C13 C14 1.3983(19) . ?
C13 C16 1.5097(18) . ?
C14 H14 0.9500 . ?
C14 C15 1.3871(19) . ?
C15 H15 0.9500 . ?
C16 H16A 0.9800 . ?
C16 H16B 0.9800 . ?
C16 H16C 0.9800 . ?
C17 C18 1.3991(16) . ?
C17 C22 1.3969(17) . ?
C18 H18 0.9500 . ?
C18 C19 1.3888(17) . ?
C19 H19 0.9500 . ?
C19 C20 1.3902(19) . ?
C20 H20 0.9500 . ?
C20 C21 1.3897(19) . ?
C21 H21 0.9500 . ?
C21 C22 1.3890(18) . ?
C22 H22 0.9500 . ?
C23 H23A 0.9900 . ?
C23 H23B 0.9900 . ?
C23 C24 1.5032(16) . ?
C24 H24 0.9500 . ?
C24 C25 1.3149(19) . ?
C25 H25A 0.9500 . ?
C25 H25B 0.9500 . ?
